data_7707416
loop_
_publ_author_name
'Wang, Deqiang'
'Wang, Shichun'
'Li, Tongyu'
'Heng, Yi'
'Hou, Guohua'
'Zi, Guofu'
'Walter, Marc D.'

_publ_section_title
;
 Reactivity studies involving a Lewis base supported terminal uranium
 phosphinidene metallocene
 [\h<sup>5</sup>-1,3-(Me<sub>3</sub>C)<sub>2</sub>C<sub>5</sub>H<sub>3</sub>]<sub>2</sub>U([double
 bond, length as
 m-dash]P-2,4,6-<sup>i</sup>Pr<sub>3</sub>C<sub>6</sub>H<sub>2</sub>)(OPMe<sub>3</sub>).
;
_journal_issue 24
_journal_name_full 'Dalton transactions (Cambridge, England : 2003)'
_journal_page_first 8349
_journal_page_last 8363
_journal_paper_doi 10.1039/d1dt00742d
_journal_volume 50
_journal_year 2021
_chemical_formula_moiety 'C45 H74 O P2 S2 U'
_chemical_formula_sum 'C45 H74 O P2 S2 U'
_chemical_formula_weight 995.13
_space_group_crystal_system monoclinic
_space_group_IT_number 14
_space_group_name_Hall '-P 2ybc'
_space_group_name_H-M_alt 'P 1 21/c 1'
_atom_sites_solution_hydrogens geom
_audit_creation_date 2018-01-17
_audit_creation_method
;
Olex2 1.2
(compiled 2017.03.28 svn.r3405 for OlexSys, GUI svn.r5337)
;
_audit_update_record
;
2020-11-08 deposited with the CCDC.	2021-05-18 downloaded from the CCDC.
;
_cell_angle_alpha 90
_cell_angle_beta 100.722(2)
_cell_angle_gamma 90
_cell_formula_units_Z 4
_cell_length_a 15.2799(3)
_cell_length_b 13.7684(2)
_cell_length_c 25.9808(4)
_cell_measurement_reflns_used 12008
_cell_measurement_temperature 100.00(10)
_cell_measurement_theta_max 72.9710
_cell_measurement_theta_min 4.3670
_cell_volume 5370.41(16)
_computing_cell_refinement 'CrysAlisPro 1.171.39.32a (Rigaku OD, 2017)'
_computing_data_collection 'CrysAlisPro 1.171.39.32a (Rigaku OD, 2017)'
_computing_data_reduction 'CrysAlisPro 1.171.39.32a (Rigaku OD, 2017)'
_computing_molecular_graphics 'Olex2 (Dolomanov et al., 2009)'
_computing_publication_material 'Olex2 (Dolomanov et al., 2009)'
_computing_structure_refinement 'ShelXL (Sheldrick, 2015)'
_diffrn_ambient_environment N~2~
_diffrn_ambient_temperature 100.00(10)
_diffrn_detector 'CCD plate'
_diffrn_detector_area_resol_mean 5.3127
_diffrn_detector_type AtlasS2
_diffrn_measured_fraction_theta_full 0.998
_diffrn_measured_fraction_theta_max 0.969
_diffrn_measurement_details
;
List of Runs (angles in degrees, time in seconds):

  # Type    Start    End  Width  t~exp~   \w     \q     \k     \f   Frames
#--------------------------------------------------------------------------
  1  \w      4.00  33.00   1.00    1.00    --  -41.49  37.00-180.00   29
  2  \w    -46.00 -20.00   1.00    1.00    --  -41.49  37.00-180.00   26
  3  \w    -66.00  -6.00   1.00    1.00    --  -41.49 125.00-180.00   60
  4  \w    -66.00  22.00   1.00    1.00    --  -41.49  37.00  90.00   88
  5  \w     24.00  97.00   1.00    1.00    --   41.49-125.00  60.00   73
  6  \w    151.00 177.00   1.00    1.00    --  107.19 125.00-180.00   26
  7  \w     83.00 178.00   1.00    1.00    --  107.19  61.00 -30.00   95
  8  \w     79.00 105.00   1.00    1.00    --  107.19-125.00 -30.00   26
  9  \w     77.00 103.00   1.00    1.00    --  107.19 -94.00-180.00   26
 10  \w     83.00 167.00   1.00    1.00    --  107.19  45.00  90.00   84
 11  \w     39.00 136.00   1.00    1.00    --  107.19 -61.00-180.00   97
 12  \w     89.00 176.00   1.00    1.00    --  107.19  45.00  30.00   87
;
_diffrn_measurement_device 'four-circle diffractometer'
_diffrn_measurement_device_type 'SuperNova, Dual, Cu at home/near, AtlasS2'
_diffrn_measurement_method '\w scans'
_diffrn_orient_matrix_type 'CrysAlisPro convention (1999,Acta A55,543-557)'
_diffrn_orient_matrix_UB_11 -0.0628634000
_diffrn_orient_matrix_UB_12 -0.0271434000
_diffrn_orient_matrix_UB_13 0.0377298000
_diffrn_orient_matrix_UB_21 -0.0138479000
_diffrn_orient_matrix_UB_22 -0.1014223000
_diffrn_orient_matrix_UB_23 -0.0254232000
_diffrn_orient_matrix_UB_31 0.0798787000
_diffrn_orient_matrix_UB_32 -0.0388590000
_diffrn_orient_matrix_UB_33 0.0396037000
_diffrn_radiation_monochromator mirror
_diffrn_radiation_probe x-ray
_diffrn_radiation_type CuK\a
_diffrn_radiation_wavelength 1.54184
_diffrn_reflns_av_R_equivalents 0.0329
_diffrn_reflns_av_unetI/netI 0.0428
_diffrn_reflns_Laue_measured_fraction_full 0.998
_diffrn_reflns_Laue_measured_fraction_max 0.969
_diffrn_reflns_limit_h_max 18
_diffrn_reflns_limit_h_min -9
_diffrn_reflns_limit_k_max 17
_diffrn_reflns_limit_k_min -15
_diffrn_reflns_limit_l_max 29
_diffrn_reflns_limit_l_min -32
_diffrn_reflns_number 22019
_diffrn_reflns_point_group_measured_fraction_full 0.998
_diffrn_reflns_point_group_measured_fraction_max 0.969
_diffrn_reflns_theta_full 67.684
_diffrn_reflns_theta_max 73.333
_diffrn_reflns_theta_min 3.647
_diffrn_source 'micro-focus sealed X-ray tube'
_diffrn_source_type 'SuperNova (Cu) X-ray Source'
_exptl_absorpt_coefficient_mu 9.988
_exptl_absorpt_correction_T_max 1.00000
_exptl_absorpt_correction_T_min 0.57589
_exptl_absorpt_correction_type multi-scan
_exptl_absorpt_process_details
;
CrysAlisPro 1.171.39.32a (Rigaku Oxford Diffraction, 2017)
Empirical absorption correction using spherical harmonics,
 implemented in SCALE3 ABSPACK scaling algorithm.
;
_exptl_crystal_colour brown
_exptl_crystal_colour_primary brown
_exptl_crystal_density_diffrn 1.231
_exptl_crystal_description block
_exptl_crystal_F_000 2024
_exptl_crystal_size_max 0.25
_exptl_crystal_size_mid 0.2
_exptl_crystal_size_min 0.2
_refine_diff_density_max 1.701
_refine_diff_density_min -1.520
_refine_diff_density_rms 0.116
_refine_ls_extinction_method none
_refine_ls_goodness_of_fit_ref 1.060
_refine_ls_hydrogen_treatment constr
_refine_ls_matrix_type full
_refine_ls_number_parameters 481
_refine_ls_number_reflns 10456
_refine_ls_number_restraints 0
_refine_ls_restrained_S_all 1.060
_refine_ls_R_factor_all 0.0333
_refine_ls_R_factor_gt 0.0306
_refine_ls_shift/su_max 0.003
_refine_ls_shift/su_mean 0.000
_refine_ls_structure_factor_coef Fsqd
_refine_ls_weighting_details 'w=1/[\s^2^(Fo^2^)+(0.0274P)^2^+9.4897P] where P=(Fo^2^+2Fc^2^)/3'
_refine_ls_weighting_scheme calc
_refine_ls_wR_factor_gt 0.0731
_refine_ls_wR_factor_ref 0.0747
_reflns_Friedel_coverage 0.000
_reflns_number_gt 9670
_reflns_number_total 10456
_reflns_threshold_expression 'I > 2\s(I)'
_cod_data_source_file d1dt00742d2.cif
_cod_data_source_block compound7
_cod_depositor_comments 'Adding full bibliography for 7707402--7707416.cif.'
_cod_database_code 7707416
_shelx_shelxl_version_number 2014/7
_chemical_oxdiff_formula C1H1O1P1S1U1
_shelx_space_group_comment
;
The symmetry employed for this shelxl refinement is uniquely defined
by the following loop, which should always be used as a source of
symmetry information in preference to the above space-group names.
They are only intended as comments.
;
_reflns_odcompleteness_completeness 99.77
_reflns_odcompleteness_iscentric 1
_reflns_odcompleteness_theta 66.97
_olex2_refinement_description
;
1. Fixed Uiso
 At 1.2 times of:
  All C(H) groups
 At 1.5 times of:
  All C(H,H,H) groups
2.a Ternary CH refined with riding coordinates:
 C37(H37), C40(H40), C43(H43)
2.b Aromatic/amide H refined with riding coordinates:
 C2(H2), C4(H4), C5(H5), C15(H15), C17(H17), C18(H18), C33(H33), C35(H35)
2.c Idealised Me refined as rotating group:
 C7(H7A,H7B,H7C), C8(H8A,H8B,H8C), C9(H9A,H9B,H9C), C11(H11A,H11B,H11C),
 C12(H12A,H12B,H12C), C13(H13A,H13B,H13C), C20(H20A,H20B,H20C), C21(H21A,H21B,
 H21C), C22(H22A,H22B,H22C), C24(H24A,H24B,H24C), C25(H25A,H25B,H25C), C26(H26A,
 H26B,H26C), C27(H27A,H27B,H27C), C28(H28A,H28B,H28C), C29(H29A,H29B,H29C),
 C38(H38A,H38B,H38C), C39(H39A,H39B,H39C), C41(H41A,H41B,H41C), C42(H42A,H42B,
 H42C), C44(H44A,H44B,H44C), C45(H45A,H45B,H45C)
;
_olex2_submission_special_instructions 'No special instructions were received'
_oxdiff_exptl_absorpt_empirical_details
;
Empirical correction (ABSPACK) includes:
- Absorption correction using spherical harmonics
- Frame scaling
;
_oxdiff_exptl_absorpt_empirical_full_max 1.643
_oxdiff_exptl_absorpt_empirical_full_min 0.732

loop_
_space_group_symop_operation_xyz
'x, y, z'
'-x, y+1/2, -z+1/2'
'-x, -y, -z'
'x, -y-1/2, z-1/2'

loop_
_atom_site_label
_atom_site_type_symbol
_atom_site_fract_x
_atom_site_fract_y
_atom_site_fract_z
_atom_site_U_iso_or_equiv
_atom_site_adp_type
_atom_site_occupancy
_atom_site_site_symmetry_order
_atom_site_calc_flag
_atom_site_refinement_flags_posn
_atom_site_refinement_flags_adp
_atom_site_refinement_flags_occupancy
_atom_site_disorder_assembly
_atom_site_disorder_group
C1 C 0.6325(3) 0.6273(3) 0.34933(15) 0.0169(8) Uani 1 1 d . . . . .
C2 C 0.7134(2) 0.5931(3) 0.37991(15) 0.0175(8) Uani 1 1 d . . . . .
H2 H 0.7183 0.5409 0.4030 0.021 Uiso 1 1 calc R . . . .
C3 C 0.7850(3) 0.6503(3) 0.37005(15) 0.0177(8) Uani 1 1 d . . . . .
C4 C 0.7484(3) 0.7189(3) 0.33108(15) 0.0187(8) Uani 1 1 d . . . . .
H4 H 0.7803 0.7654 0.3163 0.022 Uiso 1 1 calc R . . . .
C5 C 0.6555(3) 0.7043(3) 0.31875(15) 0.0179(8) Uani 1 1 d . . . . .
H5 H 0.6158 0.7398 0.2944 0.021 Uiso 1 1 calc R . . . .
C6 C 0.5403(2) 0.5998(3) 0.35884(15) 0.0176(8) Uani 1 1 d . . . . .
C7 C 0.4679(3) 0.6582(3) 0.32348(17) 0.0237(9) Uani 1 1 d . . . . .
H7A H 0.4800 0.7263 0.3285 0.035 Uiso 1 1 calc GR . . . .
H7B H 0.4110 0.6435 0.3322 0.035 Uiso 1 1 calc GR . . . .
H7C H 0.4673 0.6415 0.2875 0.035 Uiso 1 1 calc GR . . . .
C8 C 0.5370(3) 0.6240(3) 0.41655(16) 0.0252(9) Uani 1 1 d . . . . .
H8A H 0.5812 0.5865 0.4392 0.038 Uiso 1 1 calc GR . . . .
H8B H 0.4791 0.6087 0.4235 0.038 Uiso 1 1 calc GR . . . .
H8C H 0.5488 0.6920 0.4227 0.038 Uiso 1 1 calc GR . . . .
C9 C 0.5203(3) 0.4911(3) 0.34990(16) 0.0212(8) Uani 1 1 d . . . . .
H9A H 0.5186 0.4756 0.3137 0.032 Uiso 1 1 calc GR . . . .
H9B H 0.4637 0.4762 0.3590 0.032 Uiso 1 1 calc GR . . . .
H9C H 0.5661 0.4536 0.3714 0.032 Uiso 1 1 calc GR . . . .
C10 C 0.8778(2) 0.6549(3) 0.40454(15) 0.0191(8) Uani 1 1 d . . . . .
C11 C 0.8756(3) 0.7383(3) 0.44346(17) 0.0269(9) Uani 1 1 d . . . . .
H11A H 0.8630 0.7982 0.4246 0.040 Uiso 1 1 calc GR . . . .
H11B H 0.9324 0.7430 0.4665 0.040 Uiso 1 1 calc GR . . . .
H11C H 0.8302 0.7260 0.4636 0.040 Uiso 1 1 calc GR . . . .
C12 C 0.8998(3) 0.5597(3) 0.43548(16) 0.0223(9) Uani 1 1 d . . . . .
H12A H 0.8574 0.5496 0.4580 0.033 Uiso 1 1 calc GR . . . .
H12B H 0.9586 0.5639 0.4563 0.033 Uiso 1 1 calc GR . . . .
H12C H 0.8972 0.5064 0.4115 0.033 Uiso 1 1 calc GR . . . .
C13 C 0.9498(3) 0.6765(3) 0.37267(16) 0.0239(9) Uani 1 1 d . . . . .
H13A H 0.9546 0.6229 0.3497 0.036 Uiso 1 1 calc GR . . . .
H13B H 1.0058 0.6860 0.3959 0.036 Uiso 1 1 calc GR . . . .
H13C H 0.9344 0.7342 0.3523 0.036 Uiso 1 1 calc GR . . . .
C14 C 0.6141(2) 0.5959(3) 0.18272(14) 0.0160(7) Uani 1 1 d . . . . .
C15 C 0.6847(3) 0.5454(3) 0.16714(15) 0.0165(8) Uani 1 1 d . . . . .
H15 H 0.7260 0.5728 0.1493 0.020 Uiso 1 1 calc R . . . .
C16 C 0.6841(3) 0.4458(3) 0.18265(14) 0.0152(7) Uani 1 1 d . . . . .
C17 C 0.6113(2) 0.4363(3) 0.20950(15) 0.0168(8) Uani 1 1 d . . . . .
H17 H 0.5944 0.3796 0.2244 0.020 Uiso 1 1 calc R . . . .
C18 C 0.5687(3) 0.5286(3) 0.20957(15) 0.0179(8) Uani 1 1 d . . . . .
H18 H 0.5194 0.5422 0.2247 0.021 Uiso 1 1 calc R . . . .
C19 C 0.5829(3) 0.6976(3) 0.16385(15) 0.0189(8) Uani 1 1 d . . . . .
C20 C 0.4972(3) 0.7261(3) 0.18304(17) 0.0245(9) Uani 1 1 d . . . . .
H20A H 0.4518 0.6786 0.1714 0.037 Uiso 1 1 calc GR . . . .
H20B H 0.4775 0.7886 0.1691 0.037 Uiso 1 1 calc GR . . . .
H20C H 0.5088 0.7290 0.2206 0.037 Uiso 1 1 calc GR . . . .
C21 C 0.5624(3) 0.6964(3) 0.10371(17) 0.0306(10) Uani 1 1 d . . . . .
H21A H 0.6156 0.6808 0.0908 0.046 Uiso 1 1 calc GR . . . .
H21B H 0.5412 0.7592 0.0909 0.046 Uiso 1 1 calc GR . . . .
H21C H 0.5176 0.6485 0.0918 0.046 Uiso 1 1 calc GR . . . .
C22 C 0.6559(3) 0.7737(3) 0.18139(17) 0.0240(9) Uani 1 1 d . . . . .
H22A H 0.6726 0.7728 0.2189 0.036 Uiso 1 1 calc GR . . . .
H22B H 0.6339 0.8369 0.1701 0.036 Uiso 1 1 calc GR . . . .
H22C H 0.7070 0.7588 0.1661 0.036 Uiso 1 1 calc GR . . . .
C23 C 0.7365(3) 0.3636(3) 0.16344(14) 0.0173(8) Uani 1 1 d . . . . .
C24 C 0.6809(3) 0.3280(3) 0.11117(16) 0.0238(9) Uani 1 1 d . . . . .
H24A H 0.6241 0.3052 0.1169 0.036 Uiso 1 1 calc GR . . . .
H24B H 0.7118 0.2761 0.0975 0.036 Uiso 1 1 calc GR . . . .
H24C H 0.6722 0.3807 0.0865 0.036 Uiso 1 1 calc GR . . . .
C25 C 0.8276(3) 0.3986(3) 0.15326(18) 0.0266(9) Uani 1 1 d . . . . .
H25A H 0.8186 0.4456 0.1255 0.040 Uiso 1 1 calc GR . . . .
H25B H 0.8603 0.3443 0.1434 0.040 Uiso 1 1 calc GR . . . .
H25C H 0.8605 0.4278 0.1845 0.040 Uiso 1 1 calc GR . . . .
C26 C 0.7519(3) 0.2783(3) 0.20200(16) 0.0203(8) Uani 1 1 d . . . . .
H26A H 0.7941 0.2969 0.2326 0.030 Uiso 1 1 calc GR . . . .
H26B H 0.7747 0.2238 0.1856 0.030 Uiso 1 1 calc GR . . . .
H26C H 0.6966 0.2607 0.2120 0.030 Uiso 1 1 calc GR . . . .
C27 C 0.9086(3) 0.8138(3) 0.22905(19) 0.0335(11) Uani 1 1 d . . . . .
H27A H 0.9564 0.8424 0.2149 0.050 Uiso 1 1 calc GR . . . .
H27B H 0.9168 0.8273 0.2659 0.050 Uiso 1 1 calc GR . . . .
H27C H 0.8529 0.8406 0.2117 0.050 Uiso 1 1 calc GR . . . .
C28 C 0.8954(3) 0.6657(3) 0.15071(15) 0.0228(8) Uani 1 1 d . . . . .
H28A H 0.8390 0.6910 0.1335 0.034 Uiso 1 1 calc GR . . . .
H28B H 0.8979 0.5973 0.1441 0.034 Uiso 1 1 calc GR . . . .
H28C H 0.9425 0.6980 0.1376 0.034 Uiso 1 1 calc GR . . . .
C29 C 1.0160(3) 0.6434(4) 0.24790(17) 0.0309(10) Uani 1 1 d . . . . .
H29A H 1.0594 0.6708 0.2297 0.046 Uiso 1 1 calc GR . . . .
H29B H 1.0175 0.5739 0.2455 0.046 Uiso 1 1 calc GR . . . .
H29C H 1.0294 0.6625 0.2841 0.046 Uiso 1 1 calc GR . . . .
C30 C 0.8196(2) 0.3558(3) 0.33386(14) 0.0137(7) Uani 1 1 d . . . . .
C31 C 0.7860(3) 0.1900(3) 0.39065(15) 0.0180(8) Uani 1 1 d . . . . .
C32 C 0.7618(3) 0.0976(3) 0.36731(15) 0.0206(8) Uani 1 1 d . . . . .
C33 C 0.7087(3) 0.0355(3) 0.39045(17) 0.0248(9) Uani 1 1 d . . . . .
H33 H 0.6943 -0.0250 0.3754 0.030 Uiso 1 1 calc R . . . .
C34 C 0.6762(3) 0.0601(3) 0.43502(16) 0.0243(9) Uani 1 1 d . . . . .
C35 C 0.6969(3) 0.1523(3) 0.45571(15) 0.0228(8) Uani 1 1 d . . . . .
H35 H 0.6739 0.1711 0.4849 0.027 Uiso 1 1 calc R . . . .
C36 C 0.7503(3) 0.2176(3) 0.43476(15) 0.0189(8) Uani 1 1 d . . . . .
C37 C 0.7959(3) 0.0640(3) 0.31884(17) 0.0265(10) Uani 1 1 d . . . . .
H37 H 0.8171 0.1214 0.3025 0.032 Uiso 1 1 calc R . . . .
C38 C 0.7235(3) 0.0160(4) 0.27826(17) 0.0399(12) Uani 1 1 d . . . . .
H38A H 0.7064 -0.0446 0.2919 0.060 Uiso 1 1 calc GR . . . .
H38B H 0.7461 0.0042 0.2467 0.060 Uiso 1 1 calc GR . . . .
H38C H 0.6727 0.0580 0.2707 0.060 Uiso 1 1 calc GR . . . .
C39 C 0.8756(3) -0.0046(3) 0.33509(19) 0.0322(10) Uani 1 1 d . . . . .
H39A H 0.9209 0.0279 0.3597 0.048 Uiso 1 1 calc GR . . . .
H39B H 0.8992 -0.0227 0.3047 0.048 Uiso 1 1 calc GR . . . .
H39C H 0.8565 -0.0617 0.3510 0.048 Uiso 1 1 calc GR . . . .
C40 C 0.6254(3) -0.0115(3) 0.46238(19) 0.0353(11) Uani 1 1 d . . . . .
H40 H 0.5936 0.0260 0.4852 0.042 Uiso 1 1 calc R . . . .
C41 C 0.5556(4) -0.0701(4) 0.4250(2) 0.0455(14) Uani 1 1 d . . . . .
H41A H 0.5158 -0.0265 0.4032 0.068 Uiso 1 1 calc GR . . . .
H41B H 0.5224 -0.1099 0.4449 0.068 Uiso 1 1 calc GR . . . .
H41C H 0.5849 -0.1108 0.4033 0.068 Uiso 1 1 calc GR . . . .
C42 C 0.6905(5) -0.0776(5) 0.4974(2) 0.0603(18) Uani 1 1 d . . . . .
H42A H 0.7234 -0.1150 0.4763 0.090 Uiso 1 1 calc GR . . . .
H42B H 0.6582 -0.1205 0.5163 0.090 Uiso 1 1 calc GR . . . .
H42C H 0.7309 -0.0390 0.5219 0.090 Uiso 1 1 calc GR . . . .
C43 C 0.7703(3) 0.3166(3) 0.46034(15) 0.0217(8) Uani 1 1 d . . . . .
H43 H 0.7892 0.3595 0.4344 0.026 Uiso 1 1 calc R . . . .
C44 C 0.8477(3) 0.3103(3) 0.50745(18) 0.0327(10) Uani 1 1 d . . . . .
H44A H 0.8312 0.2683 0.5336 0.049 Uiso 1 1 calc GR . . . .
H44B H 0.8606 0.3739 0.5220 0.049 Uiso 1 1 calc GR . . . .
H44C H 0.8994 0.2847 0.4962 0.049 Uiso 1 1 calc GR . . . .
C45 C 0.6891(3) 0.3630(3) 0.47695(17) 0.0293(10) Uani 1 1 d . . . . .
H45A H 0.6394 0.3605 0.4483 0.044 Uiso 1 1 calc GR . . . .
H45B H 0.7021 0.4295 0.4866 0.044 Uiso 1 1 calc GR . . . .
H45C H 0.6748 0.3283 0.5063 0.044 Uiso 1 1 calc GR . . . .
O1 O 0.83609(17) 0.63678(18) 0.24276(10) 0.0176(5) Uani 1 1 d . . . . .
P1 P 0.90824(6) 0.68600(7) 0.21913(4) 0.0182(2) Uani 1 1 d . . . . .
P2 P 0.87448(6) 0.26136(7) 0.36820(4) 0.0181(2) Uani 1 1 d . . . . .
S1 S 0.88160(6) 0.44022(6) 0.30408(4) 0.01590(18) Uani 1 1 d . . . . .
S2 S 0.70602(6) 0.37722(6) 0.32555(4) 0.01709(18) Uani 1 1 d . . . . .
U1 U 0.73041(2) 0.54944(2) 0.27619(2) 0.01229(5) Uani 1 1 d . . . . .

loop_
_atom_site_aniso_label
_atom_site_aniso_U_11
_atom_site_aniso_U_22
_atom_site_aniso_U_33
_atom_site_aniso_U_23
_atom_site_aniso_U_13
_atom_site_aniso_U_12
C1 0.0203(19) 0.0136(18) 0.0174(18) -0.0017(14) 0.0048(14) -0.0044(15)
C2 0.0188(19) 0.0164(19) 0.0183(19) 0.0039(15) 0.0060(15) 0.0021(15)
C3 0.0208(19) 0.0144(18) 0.0199(19) -0.0017(15) 0.0087(15) -0.0008(15)
C4 0.023(2) 0.0152(18) 0.0192(19) -0.0004(15) 0.0078(15) -0.0012(15)
C5 0.024(2) 0.0118(17) 0.0197(19) 0.0010(15) 0.0074(15) 0.0006(15)
C6 0.0164(18) 0.0181(19) 0.0213(19) -0.0006(15) 0.0113(15) 0.0028(15)
C7 0.020(2) 0.019(2) 0.034(2) 0.0033(17) 0.0108(17) 0.0033(16)
C8 0.024(2) 0.027(2) 0.027(2) -0.0001(18) 0.0103(17) 0.0030(18)
C9 0.0192(19) 0.018(2) 0.028(2) -0.0013(16) 0.0090(16) -0.0025(16)
C10 0.0174(18) 0.023(2) 0.0166(18) -0.0034(16) 0.0013(14) -0.0023(16)
C11 0.028(2) 0.025(2) 0.026(2) -0.0026(18) 0.0017(17) -0.0016(18)
C12 0.020(2) 0.024(2) 0.022(2) 0.0026(16) 0.0031(16) -0.0008(16)
C13 0.0177(19) 0.026(2) 0.027(2) -0.0010(17) 0.0006(16) -0.0030(17)
C14 0.0164(18) 0.0144(18) 0.0173(18) -0.0005(14) 0.0035(14) 0.0014(15)
C15 0.0181(18) 0.0158(19) 0.0168(19) 0.0021(14) 0.0062(14) 0.0003(15)
C16 0.0186(18) 0.0153(18) 0.0121(17) 0.0015(14) 0.0041(14) 0.0003(15)
C17 0.0181(19) 0.0128(18) 0.021(2) 0.0028(14) 0.0059(15) -0.0018(15)
C18 0.0199(19) 0.0187(19) 0.0167(19) 0.0013(15) 0.0078(15) 0.0027(16)
C19 0.0205(19) 0.0156(19) 0.022(2) 0.0083(15) 0.0068(15) 0.0063(15)
C20 0.022(2) 0.019(2) 0.034(2) 0.0090(17) 0.0088(17) 0.0102(17)
C21 0.037(3) 0.027(2) 0.028(2) 0.0103(19) 0.0054(19) 0.007(2)
C22 0.028(2) 0.0150(19) 0.030(2) 0.0060(17) 0.0081(17) 0.0051(17)
C23 0.0212(19) 0.0143(18) 0.0171(18) -0.0018(15) 0.0055(14) -0.0027(15)
C24 0.030(2) 0.019(2) 0.023(2) -0.0011(16) 0.0064(17) 0.0023(17)
C25 0.026(2) 0.022(2) 0.035(2) -0.0005(18) 0.0137(18) 0.0023(18)
C26 0.0216(19) 0.0138(18) 0.025(2) -0.0016(16) 0.0038(15) 0.0016(15)
C27 0.048(3) 0.017(2) 0.041(3) -0.0051(19) 0.023(2) -0.011(2)
C28 0.028(2) 0.022(2) 0.021(2) -0.0008(16) 0.0103(16) -0.0054(17)
C29 0.021(2) 0.045(3) 0.029(2) -0.003(2) 0.0117(17) -0.001(2)
C30 0.0136(16) 0.0146(17) 0.0135(17) -0.0017(14) 0.0037(13) -0.0019(14)
C31 0.0205(19) 0.0125(18) 0.0212(19) 0.0034(15) 0.0042(15) 0.0018(15)
C32 0.032(2) 0.0138(18) 0.0178(19) 0.0017(15) 0.0096(16) 0.0010(16)
C33 0.034(2) 0.018(2) 0.024(2) -0.0036(16) 0.0090(18) -0.0058(17)
C34 0.033(2) 0.023(2) 0.020(2) 0.0001(16) 0.0104(17) -0.0083(18)
C35 0.030(2) 0.025(2) 0.0154(19) -0.0001(16) 0.0094(16) -0.0008(18)
C36 0.026(2) 0.0148(18) 0.0155(18) 0.0034(15) 0.0023(15) 0.0014(16)
C37 0.043(3) 0.0147(19) 0.027(2) -0.0015(16) 0.020(2) -0.0059(18)
C38 0.054(3) 0.044(3) 0.023(2) -0.006(2) 0.011(2) -0.006(2)
C39 0.039(3) 0.025(2) 0.037(3) -0.0024(19) 0.020(2) 0.001(2)
C40 0.052(3) 0.026(2) 0.034(3) -0.004(2) 0.025(2) -0.015(2)
C41 0.060(4) 0.034(3) 0.048(3) -0.003(2) 0.022(3) -0.022(3)
C42 0.083(5) 0.055(4) 0.046(3) 0.027(3) 0.020(3) -0.015(3)
C43 0.030(2) 0.019(2) 0.0156(19) 0.0002(15) 0.0048(16) -0.0011(17)
C44 0.037(3) 0.032(2) 0.028(2) -0.0068(19) 0.0017(19) -0.005(2)
C45 0.043(3) 0.021(2) 0.024(2) -0.0028(17) 0.0064(19) 0.0045(19)
O1 0.0172(13) 0.0143(13) 0.0233(14) 0.0032(11) 0.0091(10) -0.0030(11)
P1 0.0185(5) 0.0160(5) 0.0221(5) 0.0004(4) 0.0091(4) -0.0043(4)
P2 0.0185(5) 0.0135(4) 0.0233(5) 0.0037(4) 0.0062(4) 0.0033(4)
S1 0.0145(4) 0.0131(4) 0.0210(5) 0.0018(3) 0.0055(3) 0.0003(3)
S2 0.0151(4) 0.0150(4) 0.0220(5) 0.0051(3) 0.0053(3) 0.0004(3)
U1 0.01233(7) 0.01015(7) 0.01500(7) 0.00160(4) 0.00414(4) -0.00003(4)

loop_
_atom_type_symbol
_atom_type_description
_atom_type_scat_dispersion_real
_atom_type_scat_dispersion_imag
_atom_type_scat_source
C C 0.0181 0.0091 'International Tables Vol C Tables 4.2.6.8 and 6.1.1.4'
H H 0.0000 0.0000 'International Tables Vol C Tables 4.2.6.8 and 6.1.1.4'
O O 0.0492 0.0322 'International Tables Vol C Tables 4.2.6.8 and 6.1.1.4'
P P 0.2955 0.4335 'International Tables Vol C Tables 4.2.6.8 and 6.1.1.4'
S S 0.3331 0.5567 'International Tables Vol C Tables 4.2.6.8 and 6.1.1.4'
U U -4.3638 13.4090 'International Tables Vol C Tables 4.2.6.8 and 6.1.1.4'

loop_
_geom_angle_atom_site_label_1
_geom_angle_atom_site_label_2
_geom_angle_atom_site_label_3
_geom_angle
_geom_angle_site_symmetry_1
_geom_angle_site_symmetry_3
_geom_angle_publ_flag
C2 C1 C6 124.2(3) . . ?
C2 C1 U1 74.8(2) . . ?
C5 C1 C2 106.5(3) . . ?
C5 C1 C6 127.9(3) . . ?
C5 C1 U1 71.9(2) . . ?
C6 C1 U1 129.3(2) . . ?
C1 C2 H2 125.2 . . ?
C1 C2 U1 76.2(2) . . ?
C3 C2 C1 109.7(3) . . ?
C3 C2 H2 125.2 . . ?
C3 C2 U1 74.5(2) . . ?
U1 C2 H2 116.1 . . ?
C2 C3 C4 106.6(3) . . ?
C2 C3 C10 125.6(3) . . ?
C2 C3 U1 76.4(2) . . ?
C4 C3 C10 126.0(3) . . ?
C4 C3 U1 72.2(2) . . ?
C10 C3 U1 128.7(2) . . ?
C3 C4 H4 125.9 . . ?
C3 C4 U1 78.0(2) . . ?
C5 C4 C3 108.2(3) . . ?
C5 C4 H4 125.9 . . ?
C5 C4 U1 76.1(2) . . ?
U1 C4 H4 112.5 . . ?
C1 C5 C4 108.9(3) . . ?
C1 C5 H5 125.5 . . ?
C1 C5 U1 79.0(2) . . ?
C4 C5 H5 125.5 . . ?
C4 C5 U1 74.0(2) . . ?
U1 C5 H5 113.7 . . ?
C1 C6 C7 111.1(3) . . ?
C1 C6 C8 107.5(3) . . ?
C1 C6 C9 112.4(3) . . ?
C7 C6 C8 108.6(3) . . ?
C7 C6 C9 108.7(3) . . ?
C9 C6 C8 108.4(3) . . ?
C6 C7 H7A 109.5 . . ?
C6 C7 H7B 109.5 . . ?
C6 C7 H7C 109.5 . . ?
H7A C7 H7B 109.5 . . ?
H7A C7 H7C 109.5 . . ?
H7B C7 H7C 109.5 . . ?
C6 C8 H8A 109.5 . . ?
C6 C8 H8B 109.5 . . ?
C6 C8 H8C 109.5 . . ?
H8A C8 H8B 109.5 . . ?
H8A C8 H8C 109.5 . . ?
H8B C8 H8C 109.5 . . ?
C6 C9 H9A 109.5 . . ?
C6 C9 H9B 109.5 . . ?
C6 C9 H9C 109.5 . . ?
H9A C9 H9B 109.5 . . ?
H9A C9 H9C 109.5 . . ?
H9B C9 H9C 109.5 . . ?
C3 C10 C11 106.6(3) . . ?
C3 C10 C12 111.0(3) . . ?
C11 C10 C12 108.8(3) . . ?
C13 C10 C3 111.9(3) . . ?
C13 C10 C11 108.5(3) . . ?
C13 C10 C12 109.8(3) . . ?
C10 C11 H11A 109.5 . . ?
C10 C11 H11B 109.5 . . ?
C10 C11 H11C 109.5 . . ?
H11A C11 H11B 109.5 . . ?
H11A C11 H11C 109.5 . . ?
H11B C11 H11C 109.5 . . ?
C10 C12 H12A 109.5 . . ?
C10 C12 H12B 109.5 . . ?
C10 C12 H12C 109.5 . . ?
H12A C12 H12B 109.5 . . ?
H12A C12 H12C 109.5 . . ?
H12B C12 H12C 109.5 . . ?
C10 C13 H13A 109.5 . . ?
C10 C13 H13B 109.5 . . ?
C10 C13 H13C 109.5 . . ?
H13A C13 H13B 109.5 . . ?
H13A C13 H13C 109.5 . . ?
H13B C13 H13C 109.5 . . ?
C15 C14 C18 106.9(3) . . ?
C15 C14 C19 124.8(3) . . ?
C15 C14 U1 74.9(2) . . ?
C18 C14 C19 127.2(3) . . ?
C18 C14 U1 73.4(2) . . ?
C19 C14 U1 126.6(2) . . ?
C14 C15 H15 124.8 . . ?
C14 C15 C16 110.4(3) . . ?
C14 C15 U1 76.0(2) . . ?
C16 C15 H15 124.8 . . ?
C16 C15 U1 75.3(2) . . ?
U1 C15 H15 115.7 . . ?
C15 C16 C23 126.0(3) . . ?
C15 C16 U1 75.0(2) . . ?
C17 C16 C15 105.8(3) . . ?
C17 C16 C23 126.8(3) . . ?
C17 C16 U1 73.5(2) . . ?
C23 C16 U1 126.9(2) . . ?
C16 C17 H17 125.8 . . ?
C16 C17 C18 108.5(3) . . ?
C16 C17 U1 76.8(2) . . ?
C18 C17 H17 125.8 . . ?
C18 C17 U1 75.1(2) . . ?
U1 C17 H17 114.5 . . ?
C14 C18 C17 108.4(3) . . ?
C14 C18 H18 125.8 . . ?
C14 C18 U1 77.1(2) . . ?
C17 C18 H18 125.8 . . ?
C17 C18 U1 74.8(2) . . ?
U1 C18 H18 114.5 . . ?
C14 C19 C20 111.3(3) . . ?
C14 C19 C21 107.9(3) . . ?
C14 C19 C22 111.3(3) . . ?
C20 C19 C22 110.2(3) . . ?
C21 C19 C20 108.0(3) . . ?
C21 C19 C22 108.0(3) . . ?
C19 C20 H20A 109.5 . . ?
C19 C20 H20B 109.5 . . ?
C19 C20 H20C 109.5 . . ?
H20A C20 H20B 109.5 . . ?
H20A C20 H20C 109.5 . . ?
H20B C20 H20C 109.5 . . ?
C19 C21 H21A 109.5 . . ?
C19 C21 H21B 109.5 . . ?
C19 C21 H21C 109.5 . . ?
H21A C21 H21B 109.5 . . ?
H21A C21 H21C 109.5 . . ?
H21B C21 H21C 109.5 . . ?
C19 C22 H22A 109.5 . . ?
C19 C22 H22B 109.5 . . ?
C19 C22 H22C 109.5 . . ?
H22A C22 H22B 109.5 . . ?
H22A C22 H22C 109.5 . . ?
H22B C22 H22C 109.5 . . ?
C16 C23 C24 106.7(3) . . ?
C16 C23 C25 111.8(3) . . ?
C16 C23 C26 112.4(3) . . ?
C25 C23 C24 108.4(3) . . ?
C26 C23 C24 108.9(3) . . ?
C26 C23 C25 108.6(3) . . ?
C23 C24 H24A 109.5 . . ?
C23 C24 H24B 109.5 . . ?
C23 C24 H24C 109.5 . . ?
H24A C24 H24B 109.5 . . ?
H24A C24 H24C 109.5 . . ?
H24B C24 H24C 109.5 . . ?
C23 C25 H25A 109.5 . . ?
C23 C25 H25B 109.5 . . ?
C23 C25 H25C 109.5 . . ?
H25A C25 H25B 109.5 . . ?
H25A C25 H25C 109.5 . . ?
H25B C25 H25C 109.5 . . ?
C23 C26 H26A 109.5 . . ?
C23 C26 H26B 109.5 . . ?
C23 C26 H26C 109.5 . . ?
H26A C26 H26B 109.5 . . ?
H26A C26 H26C 109.5 . . ?
H26B C26 H26C 109.5 . . ?
H27A C27 H27B 109.5 . . ?
H27A C27 H27C 109.5 . . ?
H27B C27 H27C 109.5 . . ?
P1 C27 H27A 109.5 . . ?
P1 C27 H27B 109.5 . . ?
P1 C27 H27C 109.5 . . ?
H28A C28 H28B 109.5 . . ?
H28A C28 H28C 109.5 . . ?
H28B C28 H28C 109.5 . . ?
P1 C28 H28A 109.5 . . ?
P1 C28 H28B 109.5 . . ?
P1 C28 H28C 109.5 . . ?
H29A C29 H29B 109.5 . . ?
H29A C29 H29C 109.5 . . ?
H29B C29 H29C 109.5 . . ?
P1 C29 H29A 109.5 . . ?
P1 C29 H29B 109.5 . . ?
P1 C29 H29C 109.5 . . ?
P2 C30 S1 118.7(2) . . ?
P2 C30 S2 125.3(2) . . ?
S2 C30 S1 116.0(2) . . ?
C32 C31 P2 119.1(3) . . ?
C36 C31 C32 118.5(4) . . ?
C36 C31 P2 121.9(3) . . ?
C31 C32 C37 121.3(4) . . ?
C33 C32 C31 119.3(4) . . ?
C33 C32 C37 119.3(4) . . ?
C32 C33 H33 118.7 . . ?
C34 C33 C32 122.7(4) . . ?
C34 C33 H33 118.7 . . ?
C33 C34 C35 117.1(4) . . ?
C33 C34 C40 121.9(4) . . ?
C35 C34 C40 120.8(4) . . ?
C34 C35 H35 118.5 . . ?
C34 C35 C36 123.1(4) . . ?
C36 C35 H35 118.5 . . ?
C31 C36 C43 121.3(4) . . ?
C35 C36 C31 119.1(4) . . ?
C35 C36 C43 119.5(4) . . ?
C32 C37 H37 107.8 . . ?
C32 C37 C38 112.8(4) . . ?
C32 C37 C39 109.6(4) . . ?
C38 C37 H37 107.8 . . ?
C38 C37 C39 111.0(4) . . ?
C39 C37 H37 107.8 . . ?
C37 C38 H38A 109.5 . . ?
C37 C38 H38B 109.5 . . ?
C37 C38 H38C 109.5 . . ?
H38A C38 H38B 109.5 . . ?
H38A C38 H38C 109.5 . . ?
H38B C38 H38C 109.5 . . ?
C37 C39 H39A 109.5 . . ?
C37 C39 H39B 109.5 . . ?
C37 C39 H39C 109.5 . . ?
H39A C39 H39B 109.5 . . ?
H39A C39 H39C 109.5 . . ?
H39B C39 H39C 109.5 . . ?
C34 C40 H40 107.2 . . ?
C34 C40 C41 113.8(4) . . ?
C34 C40 C42 109.7(4) . . ?
C41 C40 H40 107.2 . . ?
C42 C40 H40 107.2 . . ?
C42 C40 C41 111.4(5) . . ?
C40 C41 H41A 109.5 . . ?
C40 C41 H41B 109.5 . . ?
C40 C41 H41C 109.5 . . ?
H41A C41 H41B 109.5 . . ?
H41A C41 H41C 109.5 . . ?
H41B C41 H41C 109.5 . . ?
C40 C42 H42A 109.5 . . ?
C40 C42 H42B 109.5 . . ?
C40 C42 H42C 109.5 . . ?
H42A C42 H42B 109.5 . . ?
H42A C42 H42C 109.5 . . ?
H42B C42 H42C 109.5 . . ?
C36 C43 H43 107.5 . . ?
C36 C43 C44 111.0(3) . . ?
C36 C43 C45 113.0(3) . . ?
C44 C43 H43 107.5 . . ?
C45 C43 H43 107.5 . . ?
C45 C43 C44 110.1(3) . . ?
C43 C44 H44A 109.5 . . ?
C43 C44 H44B 109.5 . . ?
C43 C44 H44C 109.5 . . ?
H44A C44 H44B 109.5 . . ?
H44A C44 H44C 109.5 . . ?
H44B C44 H44C 109.5 . . ?
C43 C45 H45A 109.5 . . ?
C43 C45 H45B 109.5 . . ?
C43 C45 H45C 109.5 . . ?
H45A C45 H45B 109.5 . . ?
H45A C45 H45C 109.5 . . ?
H45B C45 H45C 109.5 . . ?
P1 O1 U1 175.09(17) . . ?
C28 P1 C27 107.3(2) . . ?
C28 P1 C29 106.9(2) . . ?
C29 P1 C27 106.7(2) . . ?
O1 P1 C27 111.49(19) . . ?
O1 P1 C28 112.45(17) . . ?
O1 P1 C29 111.63(19) . . ?
C30 P2 C31 104.65(17) . . ?
C30 S1 U1 89.01(12) . . ?
C30 S2 U1 89.17(13) . . ?
C3 U1 C2 29.08(11) . . ?
C3 U1 C14 132.89(11) . . ?
C4 U1 C2 48.30(11) . . ?
C4 U1 C3 29.81(11) . . ?
C4 U1 C5 29.89(11) . . ?
C4 U1 C14 104.15(11) . . ?
C4 U1 C15 122.10(11) . . ?
C4 U1 C16 151.45(11) . . ?
C4 U1 C17 143.71(11) . . ?
C4 U1 C18 114.20(11) . . ?
C4 U1 S1 109.51(8) . . ?
C4 U1 S2 120.22(8) . . ?
C5 U1 C2 47.97(11) . . ?
C5 U1 C3 48.89(11) . . ?
C5 U1 C14 85.82(11) . . ?
C5 U1 C15 112.34(11) . . ?
C5 U1 C16 133.58(11) . . ?
C5 U1 C17 114.61(11) . . ?
C5 U1 C18 86.65(11) . . ?
C5 U1 S2 112.22(8) . . ?
C14 U1 C2 128.52(11) . . ?
C15 U1 C2 157.62(11) . . ?
C15 U1 C3 150.89(11) . . ?
C15 U1 C14 29.10(11) . . ?
C15 U1 C16 29.67(10) . . ?
C16 U1 C2 152.47(11) . . ?
C16 U1 C3 177.32(11) . . ?
C16 U1 C14 49.14(10) . . ?
C17 U1 C2 123.69(11) . . ?
C17 U1 C3 152.35(11) . . ?
C17 U1 C14 49.09(11) . . ?
C17 U1 C15 48.52(11) . . ?
C17 U1 C16 29.76(11) . . ?
C17 U1 C18 30.06(11) . . ?
C17 U1 S2 71.02(8) . . ?
C18 U1 C2 113.01(11) . . ?
C18 U1 C3 133.37(11) . . ?
C18 U1 C14 29.52(11) . . ?
C18 U1 C15 48.27(11) . . ?
C18 U1 C16 49.30(11) . . ?
O1 U1 C2 116.36(10) . . ?
O1 U1 C3 87.33(10) . . ?
O1 U1 C4 74.99(10) . . ?
O1 U1 C5 96.90(10) . . ?
O1 U1 C14 86.00(10) . . ?
O1 U1 C15 71.87(10) . . ?
O1 U1 C16 91.18(10) . . ?
O1 U1 C17 119.02(10) . . ?
O1 U1 C18 115.23(10) . . ?
O1 U1 S1 76.76(7) . . ?
O1 U1 S2 142.04(7) . . ?
S1 U1 C2 95.03(8) . . ?
S1 U1 C3 86.67(8) . . ?
S1 U1 C5 135.54(8) . . ?
S1 U1 C14 136.22(8) . . ?
S1 U1 C15 107.28(8) . . ?
S1 U1 C16 90.82(8) . . ?
S1 U1 C17 106.40(8) . . ?
S1 U1 C18 136.28(8) . . ?
S1 U1 S2 65.46(3) . . ?
S2 U1 C2 72.18(8) . . ?
S2 U1 C3 93.77(8) . . ?
S2 U1 C14 118.74(8) . . ?
S2 U1 C15 115.19(8) . . ?
S2 U1 C16 86.03(8) . . ?
S2 U1 C18 91.12(8) . . ?

loop_
_geom_bond_atom_site_label_1
_geom_bond_atom_site_label_2
_geom_bond_distance
_geom_bond_site_symmetry_2
_geom_bond_publ_flag
C1 C2 1.419(5) . ?
C1 C5 1.407(5) . ?
C1 C6 1.523(5) . ?
C1 U1 2.838(4) . ?
C2 H2 0.9300 . ?
C2 C3 1.410(5) . ?
C2 U1 2.820(4) . ?
C3 C4 1.421(5) . ?
C3 C10 1.531(5) . ?
C3 U1 2.795(4) . ?
C4 H4 0.9300 . ?
C4 C5 1.411(5) . ?
C4 U1 2.721(4) . ?
C5 H5 0.9300 . ?
C5 U1 2.748(4) . ?
C6 C7 1.528(5) . ?
C6 C8 1.546(5) . ?
C6 C9 1.536(5) . ?
C7 H7A 0.9600 . ?
C7 H7B 0.9600 . ?
C7 H7C 0.9600 . ?
C8 H8A 0.9600 . ?
C8 H8B 0.9600 . ?
C8 H8C 0.9600 . ?
C9 H9A 0.9600 . ?
C9 H9B 0.9600 . ?
C9 H9C 0.9600 . ?
C10 C11 1.534(6) . ?
C10 C12 1.542(5) . ?
C10 C13 1.525(5) . ?
C11 H11A 0.9600 . ?
C11 H11B 0.9600 . ?
C11 H11C 0.9600 . ?
C12 H12A 0.9600 . ?
C12 H12B 0.9600 . ?
C12 H12C 0.9600 . ?
C13 H13A 0.9600 . ?
C13 H13B 0.9600 . ?
C13 H13C 0.9600 . ?
C14 C15 1.405(5) . ?
C14 C18 1.417(5) . ?
C14 C19 1.531(5) . ?
C14 U1 2.803(4) . ?
C15 H15 0.9300 . ?
C15 C16 1.429(5) . ?
C15 U1 2.790(4) . ?
C16 C17 1.425(5) . ?
C16 C23 1.523(5) . ?
C16 U1 2.793(4) . ?
C17 H17 0.9300 . ?
C17 C18 1.428(5) . ?
C17 U1 2.751(4) . ?
C18 H18 0.9300 . ?
C18 U1 2.756(4) . ?
C19 C20 1.536(5) . ?
C19 C21 1.536(6) . ?
C19 C22 1.536(6) . ?
C20 H20A 0.9600 . ?
C20 H20B 0.9600 . ?
C20 H20C 0.9600 . ?
C21 H21A 0.9600 . ?
C21 H21B 0.9600 . ?
C21 H21C 0.9600 . ?
C22 H22A 0.9600 . ?
C22 H22B 0.9600 . ?
C22 H22C 0.9600 . ?
C23 C24 1.542(5) . ?
C23 C25 1.541(5) . ?
C23 C26 1.534(5) . ?
C24 H24A 0.9600 . ?
C24 H24B 0.9600 . ?
C24 H24C 0.9600 . ?
C25 H25A 0.9600 . ?
C25 H25B 0.9600 . ?
C25 H25C 0.9600 . ?
C26 H26A 0.9600 . ?
C26 H26B 0.9600 . ?
C26 H26C 0.9600 . ?
C27 H27A 0.9600 . ?
C27 H27B 0.9600 . ?
C27 H27C 0.9600 . ?
C27 P1 1.778(4) . ?
C28 H28A 0.9600 . ?
C28 H28B 0.9600 . ?
C28 H28C 0.9600 . ?
C28 P1 1.774(4) . ?
C29 H29A 0.9600 . ?
C29 H29B 0.9600 . ?
C29 H29C 0.9600 . ?
C29 P1 1.777(4) . ?
C30 P2 1.706(4) . ?
C30 S1 1.766(4) . ?
C30 S2 1.734(4) . ?
C31 C32 1.428(5) . ?
C31 C36 1.410(5) . ?
C31 P2 1.851(4) . ?
C32 C33 1.390(6) . ?
C32 C37 1.521(5) . ?
C33 H33 0.9300 . ?
C33 C34 1.384(6) . ?
C34 C35 1.391(6) . ?
C34 C40 1.512(6) . ?
C35 H35 0.9300 . ?
C35 C36 1.392(6) . ?
C36 C43 1.522(5) . ?
C37 H37 0.9800 . ?
C37 C38 1.529(6) . ?
C37 C39 1.537(6) . ?
C38 H38A 0.9600 . ?
C38 H38B 0.9600 . ?
C38 H38C 0.9600 . ?
C39 H39A 0.9600 . ?
C39 H39B 0.9600 . ?
C39 H39C 0.9600 . ?
C40 H40 0.9800 . ?
C40 C41 1.533(7) . ?
C40 C42 1.520(8) . ?
C41 H41A 0.9600 . ?
C41 H41B 0.9600 . ?
C41 H41C 0.9600 . ?
C42 H42A 0.9600 . ?
C42 H42B 0.9600 . ?
C42 H42C 0.9600 . ?
C43 H43 0.9800 . ?
C43 C44 1.538(6) . ?
C43 C45 1.528(6) . ?
C44 H44A 0.9600 . ?
C44 H44B 0.9600 . ?
C44 H44C 0.9600 . ?
C45 H45A 0.9600 . ?
C45 H45B 0.9600 . ?
C45 H45C 0.9600 . ?
O1 P1 1.518(3) . ?
O1 U1 2.309(2) . ?
S1 U1 2.7386(9) . ?
S2 U1 2.7539(9) . ?

loop_
_geom_torsion_atom_site_label_1
_geom_torsion_atom_site_label_2
_geom_torsion_atom_site_label_3
_geom_torsion_atom_site_label_4
_geom_torsion
_geom_torsion_site_symmetry_1
_geom_torsion_site_symmetry_2
_geom_torsion_site_symmetry_3
_geom_torsion_site_symmetry_4
_geom_torsion_publ_flag
C1 C2 C3 C4 -2.3(4) . . . . ?
C1 C2 C3 C10 163.1(4) . . . . ?
C1 C2 C3 U1 -68.7(3) . . . . ?
C2 C1 C5 C4 -1.3(4) . . . . ?
C2 C1 C5 U1 67.4(3) . . . . ?
C2 C1 C6 C7 173.1(4) . . . . ?
C2 C1 C6 C8 54.4(5) . . . . ?
C2 C1 C6 C9 -64.8(5) . . . . ?
C2 C3 C4 C5 1.4(4) . . . . ?
C2 C3 C4 U1 -69.4(3) . . . . ?
C2 C3 C10 C11 -91.4(5) . . . . ?
C2 C3 C10 C12 26.9(5) . . . . ?
C2 C3 C10 C13 150.0(4) . . . . ?
C3 C4 C5 C1 -0.1(4) . . . . ?
C3 C4 C5 U1 -72.1(3) . . . . ?
C4 C3 C10 C11 71.2(5) . . . . ?
C4 C3 C10 C12 -170.4(4) . . . . ?
C4 C3 C10 C13 -47.4(5) . . . . ?
C5 C1 C2 C3 2.2(4) . . . . ?
C5 C1 C2 U1 -65.4(3) . . . . ?
C5 C1 C6 C7 8.8(5) . . . . ?
C5 C1 C6 C8 -109.9(4) . . . . ?
C5 C1 C6 C9 130.9(4) . . . . ?
C6 C1 C2 C3 -164.9(3) . . . . ?
C6 C1 C2 U1 127.5(4) . . . . ?
C6 C1 C5 C4 165.2(4) . . . . ?
C6 C1 C5 U1 -126.1(4) . . . . ?
C10 C3 C4 C5 -163.9(4) . . . . ?
C10 C3 C4 U1 125.3(4) . . . . ?
C14 C15 C16 C17 -1.1(4) . . . . ?
C14 C15 C16 C23 166.3(3) . . . . ?
C14 C15 C16 U1 -68.6(3) . . . . ?
C15 C14 C18 C17 -0.9(4) . . . . ?
C15 C14 C18 U1 68.0(3) . . . . ?
C15 C14 C19 C20 172.9(4) . . . . ?
C15 C14 C19 C21 54.6(5) . . . . ?
C15 C14 C19 C22 -63.7(5) . . . . ?
C15 C16 C17 C18 0.5(4) . . . . ?
C15 C16 C17 U1 -68.6(3) . . . . ?
C15 C16 C23 C24 -84.0(4) . . . . ?
C15 C16 C23 C25 34.3(5) . . . . ?
C15 C16 C23 C26 156.7(4) . . . . ?
C16 C17 C18 C14 0.2(4) . . . . ?
C16 C17 C18 U1 -70.2(3) . . . . ?
C17 C16 C23 C24 80.8(5) . . . . ?
C17 C16 C23 C25 -160.9(4) . . . . ?
C17 C16 C23 C26 -38.5(5) . . . . ?
C18 C14 C15 C16 1.3(4) . . . . ?
C18 C14 C15 U1 -66.9(3) . . . . ?
C18 C14 C19 C20 6.5(5) . . . . ?
C18 C14 C19 C21 -111.8(4) . . . . ?
C18 C14 C19 C22 129.9(4) . . . . ?
C19 C14 C15 C16 -167.5(3) . . . . ?
C19 C14 C15 U1 124.3(4) . . . . ?
C19 C14 C18 C17 167.5(4) . . . . ?
C19 C14 C18 U1 -123.6(4) . . . . ?
C23 C16 C17 C18 -166.8(3) . . . . ?
C23 C16 C17 U1 124.1(4) . . . . ?
C31 C32 C33 C34 1.3(7) . . . . ?
C31 C32 C37 C38 -136.8(4) . . . . ?
C31 C32 C37 C39 99.1(4) . . . . ?
C31 C36 C43 C44 -96.4(4) . . . . ?
C31 C36 C43 C45 139.4(4) . . . . ?
C32 C31 C36 C35 3.4(6) . . . . ?
C32 C31 C36 C43 -177.6(3) . . . . ?
C32 C31 P2 C30 108.7(3) . . . . ?
C32 C33 C34 C35 1.8(7) . . . . ?
C32 C33 C34 C40 -174.5(4) . . . . ?
C33 C32 C37 C38 45.6(6) . . . . ?
C33 C32 C37 C39 -78.5(5) . . . . ?
C33 C34 C35 C36 -2.3(7) . . . . ?
C33 C34 C40 C41 -44.1(7) . . . . ?
C33 C34 C40 C42 81.4(6) . . . . ?
C34 C35 C36 C31 -0.3(6) . . . . ?
C34 C35 C36 C43 -179.3(4) . . . . ?
C35 C34 C40 C41 139.8(5) . . . . ?
C35 C34 C40 C42 -94.7(6) . . . . ?
C35 C36 C43 C44 82.6(5) . . . . ?
C35 C36 C43 C45 -41.7(5) . . . . ?
C36 C31 C32 C33 -3.9(6) . . . . ?
C36 C31 C32 C37 178.4(4) . . . . ?
C36 C31 P2 C30 -80.1(3) . . . . ?
C37 C32 C33 C34 179.0(4) . . . . ?
C40 C34 C35 C36 174.0(4) . . . . ?
P2 C30 S1 U1 -174.4(2) . . . . ?
P2 C30 S2 U1 174.4(2) . . . . ?
P2 C31 C32 C33 167.6(3) . . . . ?
P2 C31 C32 C37 -10.0(5) . . . . ?
P2 C31 C36 C35 -167.8(3) . . . . ?
P2 C31 C36 C43 11.2(5) . . . . ?
S1 C30 P2 C31 -178.3(2) . . . . ?
S1 C30 S2 U1 -5.32(19) . . . . ?
S2 C30 P2 C31 1.9(3) . . . . ?
S2 C30 S1 U1 5.35(19) . . . . ?
U1 C1 C2 C3 67.6(3) . . . . ?
U1 C1 C5 C4 -68.7(3) . . . . ?
U1 C1 C6 C7 -88.5(4) . . . . ?
U1 C1 C6 C8 152.8(3) . . . . ?
U1 C1 C6 C9 33.5(5) . . . . ?
U1 C2 C3 C4 66.5(3) . . . . ?
U1 C2 C3 C10 -128.2(4) . . . . ?
U1 C3 C4 C5 70.8(3) . . . . ?
U1 C3 C10 C11 166.8(3) . . . . ?
U1 C3 C10 C12 -74.8(4) . . . . ?
U1 C3 C10 C13 48.3(4) . . . . ?
U1 C4 C5 C1 72.0(3) . . . . ?
U1 C14 C15 C16 68.2(3) . . . . ?
U1 C14 C18 C17 -68.9(3) . . . . ?
U1 C14 C19 C20 -90.1(4) . . . . ?
U1 C14 C19 C21 151.5(3) . . . . ?
U1 C14 C19 C22 33.2(4) . . . . ?
U1 C15 C16 C17 67.5(3) . . . . ?
U1 C15 C16 C23 -125.1(4) . . . . ?
U1 C16 C17 C18 69.1(3) . . . . ?
U1 C16 C23 C24 177.6(2) . . . . ?
U1 C16 C23 C25 -64.1(4) . . . . ?
U1 C16 C23 C26 58.2(4) . . . . ?
U1 C17 C18 C14 70.5(3) . . . . ?

loop_
_smtbx_masks_void_nr
_smtbx_masks_void_average_x
_smtbx_masks_void_average_y
_smtbx_masks_void_average_z
_smtbx_masks_void_volume
_smtbx_masks_void_count_electrons
_smtbx_masks_void_content
1 -0.178 -0.322 0.000 579.8 129.5 ?
2 -0.782 -0.782 0.500 579.8 129.5 ?
3 0.440 0.111 0.740 7.9 0.0 ?
4 0.440 0.389 0.240 7.9 0.0 ?
5 0.560 0.611 0.760 7.9 0.0 ?
6 0.560 0.889 0.260 7.9 0.0 ?
